data_7219404
loop_
_publ_author_name
'Katam, Srinivas'
'Suresh, Paladugu'
'Chatla, Naga Babu'
'Arruri, Sathyanarayana'
'Ganesan, Prabusankar'

_publ_section_title
;
 Heavier chalcogenone complexes of bismuth(III)trihalides: Potential
 catalysts for acylative cleavage of cyclic ethers
;
_journal_name_full 'RSC Adv.'
_journal_paper_doi 10.1039/C4RA17144F
_journal_year 2015
_chemical_formula_moiety 'C42 H48 Bi2 Br6 N4 S2, 4(C H Cl3)'
_chemical_formula_sum 'C46 H50 Bi2 Br6 Cl12 N4 S2'
_chemical_formula_weight 2045.88
_space_group_crystal_system triclinic
_space_group_IT_number 2
_space_group_name_Hall '-P 1'
_space_group_name_H-M_alt 'P -1'
_symmetry_space_group_name_Hall '-P 1'
_symmetry_space_group_name_H-M 'P -1'
_audit_creation_date 2014-07-02
_audit_creation_method
;
  Olex2 1.1
  (compiled Nov  1 2011 20:42:30, GUI svn.r3906)
;
_audit_update_record
;
2014-07-03 deposited with the CCDC.
2015-01-22 downloaded from the CCDC.
;
_cell_angle_alpha 111.257(5)
_cell_angle_beta 103.339(4)
_cell_angle_gamma 97.547(4)
_cell_formula_units_Z 1
_cell_length_a 9.9610(5)
_cell_length_b 13.3493(6)
_cell_length_c 14.3207(7)
_cell_measurement_reflns_used 7733
_cell_measurement_temperature 150.00(10)
_cell_measurement_theta_max 70.6762
_cell_measurement_theta_min 3.4700
_cell_volume 1677.59(16)
_computing_cell_refinement
;
CrysAlisPro, Agilent Technologies,
Version 1.171.35.19 (release 27-10-2011 CrysAlis171 .NET)
(compiled Oct 27 2011,15:02:11)
;
_computing_data_collection
;
CrysAlisPro, Agilent Technologies,
Version 1.171.35.19 (release 27-10-2011 CrysAlis171 .NET)
(compiled Oct 27 2011,15:02:11)
;
_computing_data_reduction
;
CrysAlisPro, Agilent Technologies,
Version 1.171.35.19 (release 27-10-2011 CrysAlis171 .NET)
(compiled Oct 27 2011,15:02:11)
;
_computing_molecular_graphics
;
O. V. Dolomanov, L. J. Bourhis, R. J. Gildea, J. A. K. Howard and H. Puschmann,
OLEX2: a complete structure solution, refinement and analysis program.
J. Appl. Cryst. (2009). 42, 339-341.
;
_computing_publication_material
;
O. V. Dolomanov, L. J. Bourhis, R. J. Gildea, J. A. K. Howard and H. Puschmann,
OLEX2: a complete structure solution, refinement and analysis program.
J. Appl. Cryst. (2009). 42, 339-341.
;
_computing_structure_refinement
;
olex2.refine (L.J. Bourhis, O.V. Dolomanov, R.J. Gildea, J.A.K. Howard,
H. Puschmann, in preparation, 2011)
;
_computing_structure_solution
;
olex2.solve (L.J. Bourhis, O.V. Dolomanov, R.J. Gildea, J.A.K. Howard,
H. Puschmann, in preparation, 2011)
;
_diffrn_ambient_temperature 150.00(10)
_diffrn_detector_area_resol_mean 16.1293
_diffrn_measured_fraction_theta_full 0.975376
_diffrn_measured_fraction_theta_max 0.975376
_diffrn_measurement_details
;
  1 omega  -25.00    0.00   1.0000    1.5000
omega____ theta____ kappa____ phi______ frames
    -        0.0000  117.0000  170.0000 25

  2 omega  -52.00   34.00   1.0000    1.5000
omega____ theta____ kappa____ phi______ frames
    -      -33.5000   57.0000 -120.0000 86

  3 omega -103.00  -52.00   1.0000    1.5000
omega____ theta____ kappa____ phi______ frames
    -      -33.5000  -50.0000   90.0000 51

  4 omega -103.00  -58.00   1.0000    1.5000
omega____ theta____ kappa____ phi______ frames
    -      -33.5000 -161.0000  -67.0000 45

  5 omega  -39.00  -14.00   1.0000    1.5000
omega____ theta____ kappa____ phi______ frames
    -      -33.5000  -50.0000   90.0000 25

  6 omega   33.00   70.00   1.0000    1.5000
omega____ theta____ kappa____ phi______ frames
    -       54.0000  -57.0000  -60.0000 37

  7 omega   77.00  121.00   1.0000    1.5000
omega____ theta____ kappa____ phi______ frames
    -       54.0000   38.0000   90.0000 44

  8 omega   46.00   72.00   1.0000    1.5000
omega____ theta____ kappa____ phi______ frames
    -       54.0000   57.0000  -90.0000 26

  9 omega   29.00  123.00   1.0000    1.5000
omega____ theta____ kappa____ phi______ frames
    -       54.0000   77.0000  -60.0000 94

 10 omega   37.00   63.00   1.0000    1.5000
omega____ theta____ kappa____ phi______ frames
    -       54.0000   38.0000   90.0000 26

 11 omega   62.00  106.00   1.0000    1.5000
omega____ theta____ kappa____ phi______ frames
    -       54.0000   38.0000 -150.0000 44

 12 omega   40.00   66.00   1.0000    1.5000
omega____ theta____ kappa____ phi______ frames
    -       54.0000 -125.0000  120.0000 26

 13 omega   17.00  104.00   1.0000    1.5000
omega____ theta____ kappa____ phi______ frames
    -       54.0000 -117.0000 -170.0000 87

 14 omega   70.00  111.00   1.0000    1.5000
omega____ theta____ kappa____ phi______ frames
    -      108.0000 -111.0000   60.0000 41

 15 omega   41.00   92.00   1.0000    1.5000
omega____ theta____ kappa____ phi______ frames
    -      108.0000  -25.0000 -150.0000 51

 16 omega   42.00  169.00   1.0000    1.5000
omega____ theta____ kappa____ phi______ frames
    -      108.0000   12.0000 -180.0000 127

 17 omega   47.00   88.00   1.0000    1.5000
omega____ theta____ kappa____ phi______ frames
    -      108.0000 -111.0000   30.0000 41

 18 omega   52.00   82.00   1.0000    1.5000
omega____ theta____ kappa____ phi______ frames
    -      108.0000  -38.0000 -120.0000 30

 19 omega   40.00   72.00   1.0000    1.5000
omega____ theta____ kappa____ phi______ frames
    -      108.0000  -63.0000   60.0000 32

 20 omega  151.00  177.00   1.0000    1.5000
omega____ theta____ kappa____ phi______ frames
    -      108.0000   50.0000 -150.0000 26

 21 omega   87.00  145.00   1.0000    1.5000
omega____ theta____ kappa____ phi______ frames
    -      108.0000   38.0000   60.0000 58

 22 omega  109.00  135.00   1.0000    1.5000
omega____ theta____ kappa____ phi______ frames
    -      108.0000  111.0000  -30.0000 26

 23 omega   42.00   88.00   1.0000    1.5000
omega____ theta____ kappa____ phi______ frames
    -      108.0000  -38.0000   60.0000 46

 24 omega   42.00   98.00   1.0000    1.5000
omega____ theta____ kappa____ phi______ frames
    -      108.0000  -50.0000  120.0000 56

 25 omega   40.00   66.00   1.0000    1.5000
omega____ theta____ kappa____ phi______ frames
    -      108.0000  -91.0000  -30.0000 26

 26 omega   38.00   87.00   1.0000    1.5000
omega____ theta____ kappa____ phi______ frames
    -      108.0000  -38.0000 -180.0000 49

 27 omega   53.00  112.00   1.0000    1.5000
omega____ theta____ kappa____ phi______ frames
    -      108.0000 -111.0000  -60.0000 59

 28 omega   39.00  104.00   1.0000    1.5000
omega____ theta____ kappa____ phi______ frames
    -      108.0000  -50.0000  -30.0000 65

 29 omega   57.00  140.00   1.0000    1.5000
omega____ theta____ kappa____ phi______ frames
    -      108.0000  -91.0000  120.0000 83

 30 omega  143.00  176.00   1.0000    1.5000
omega____ theta____ kappa____ phi______ frames
    -      108.0000   63.0000  120.0000 33

 31 omega   97.00  142.00   1.0000    1.5000
omega____ theta____ kappa____ phi______ frames
    -      108.0000   50.0000 -150.0000 45
;
_diffrn_measurement_device_type 'SuperNova, Dual, Cu at zero, Eos'
_diffrn_measurement_method '\w scans'
_diffrn_orient_matrix_UB_11 0.1270533000
_diffrn_orient_matrix_UB_12 0.0985469000
_diffrn_orient_matrix_UB_13 0.0721164000
_diffrn_orient_matrix_UB_21 -0.0148779000
_diffrn_orient_matrix_UB_22 -0.0226966000
_diffrn_orient_matrix_UB_23 0.0956610000
_diffrn_orient_matrix_UB_31 0.1020042000
_diffrn_orient_matrix_UB_32 -0.0775892000
_diffrn_orient_matrix_UB_33 -0.0173798000
_diffrn_radiation_monochromator mirror
_diffrn_radiation_type 'Cu K\a'
_diffrn_radiation_wavelength 1.5418
_diffrn_reflns_av_R_equivalents 0.0684
_diffrn_reflns_av_unetI/netI 0.0585
_diffrn_reflns_limit_h_max 11
_diffrn_reflns_limit_h_min -9
_diffrn_reflns_limit_k_max 14
_diffrn_reflns_limit_k_min -16
_diffrn_reflns_limit_l_max 16
_diffrn_reflns_limit_l_min -17
_diffrn_reflns_number 11831
_diffrn_reflns_theta_full 70.812240
_diffrn_reflns_theta_max 70.81
_diffrn_reflns_theta_min 3.47
_diffrn_source 'SuperNova (Cu) X-ray Source'
_diffrn_source_current n/a
_diffrn_source_voltage n/a
_exptl_absorpt_coefficient_mu 19.615
_exptl_absorpt_correction_T_max 1.00000
_exptl_absorpt_correction_T_min 0.20448
_exptl_absorpt_correction_type multi-scan
_exptl_absorpt_process_details
;
CrysAlisPro, Agilent Technologies,
Version 1.171.35.19 (release 27-10-2011 CrysAlis171 .NET)
(compiled Oct 27 2011,15:02:11)
Empirical absorption correction using spherical harmonics,
 implemented in SCALE3 ABSPACK scaling algorithm.
;
_exptl_crystal_colour yellow
_exptl_crystal_colour_primary yellow
_exptl_crystal_density_diffrn 2.0249
_exptl_crystal_description block
_exptl_crystal_F_000 961.2081
_exptl_crystal_size_max 0.3
_exptl_crystal_size_mid 0.2
_exptl_crystal_size_min 0.18
_refine_diff_density_max 8.039600
_refine_diff_density_min -2.475598
_refine_diff_density_rms 0.301406
_refine_ls_d_res_high 0.816266
_refine_ls_d_res_low 12.726333
_refine_ls_goodness_of_fit_ref 1.031303
_refine_ls_hydrogen_treatment mixed
_refine_ls_matrix_type full
_refine_ls_number_constraints 38
_refine_ls_number_parameters 330
_refine_ls_number_reflns 6298
_refine_ls_number_restraints 0
_refine_ls_restrained_S_all 1.031303
_refine_ls_R_factor_all 0.061477
_refine_ls_R_factor_gt 0.060488
_refine_ls_shift/su_max 0.0108
_refine_ls_shift/su_mean 0.0005
_refine_ls_structure_factor_coef Fsqd
_refine_ls_weighting_details 'w=1/[\s^2^(Fo^2^)+(0.1074P)^2^+14.5491P] where P=(Fo^2^+2Fc^2^)/3'
_refine_ls_weighting_scheme calc
_refine_ls_wR_factor_ref 0.165699
_reflns_Friedel_coverage 0.0
_reflns_limit_h_max 11
_reflns_limit_h_min -11
_reflns_limit_k_max 14
_reflns_limit_k_min -16
_reflns_limit_l_max 17
_reflns_limit_l_min 0
_reflns_number_gt 6076
_reflns_number_total 6298
_reflns_threshold_expression I>=2u(I)
_cod_data_source_file c4ra17144f2.cif
_cod_data_source_block 13
_cod_database_code 7219404
_chemical_oxdiff_formula 'C21 H36 N2 S Bi Br3'
_reflns_odcompleteness_completeness 99.93
_reflns_odcompleteness_iscentric 1
_reflns_odcompleteness_theta 66.97

loop_
_space_group_symop_id
_space_group_symop_operation_xyz
1 x,y,z
2 -x,-y,-z

loop_
_atom_site_label
_atom_site_type_symbol
_atom_site_fract_x
_atom_site_fract_y
_atom_site_fract_z
_atom_site_U_iso_or_equiv
_atom_site_adp_type
_atom_site_occupancy
_atom_site_refinement_flags_posn
Bi1 Bi 0.49807(3) 0.15776(2) 0.48225(2) 0.02267(14) Uani 1.000000 .
Br2 Br 0.30004(9) -0.07320(8) 0.40170(8) 0.0316(2) Uani 1.000000 .
Br1 Br 0.69414(10) 0.34614(8) 0.54581(8) 0.0343(2) Uani 1.000000 .
Br3 Br 0.57061(10) 0.07423(8) 0.30933(7) 0.0324(2) Uani 1.000000 .
S1 S 0.3002(2) 0.2151(2) 0.35128(16) 0.0279(4) Uani 1.000000 .
Cl2 Cl 0.3526(4) 0.2445(3) 0.1169(3) 0.0737(10) Uani 1.000000 .
Cl5 Cl 0.7857(8) 0.4886(6) 0.1365(5) 0.135(2) Uani 1.000000 .
N1 N 0.0342(8) 0.2416(7) 0.3428(6) 0.0305(16) Uani 1.000000 .
N2 N 0.1612(7) 0.2822(6) 0.5029(6) 0.0254(15) Uani 1.000000 .
C13 C -0.0099(9) 0.2031(8) 0.2307(7) 0.0272(18) Uani 1.000000 .
C18 C 0.0145(10) 0.2794(8) 0.1864(8) 0.033(2) Uani 1.000000 .
C21 C -0.0950(11) 0.0119(9) 0.2209(9) 0.039(2) Uani 1.000000 .
C7 C 0.4936(10) 0.3077(9) 0.7559(7) 0.033(2) Uani 1.000000 .
C19 C 0.0935(14) 0.3960(9) 0.2531(9) 0.052(3) Uani 1.000000 .
C4 C 0.2744(9) 0.2930(7) 0.5908(7) 0.0242(17) Uani 1.000000 .
C5 C 0.2682(10) 0.2064(7) 0.6250(7) 0.0287(18) Uani 1.000000 .
C8 C 0.4932(10) 0.3944(8) 0.7224(7) 0.033(2) Uani 1.000000 .
C1 C 0.1653(9) 0.2468(7) 0.4025(7) 0.0246(16) Uani 1.000000 .
C15 C -0.1246(9) 0.0569(8) 0.0617(7) 0.0314(19) Uani 1.000000 .
C6 C 0.3816(11) 0.2161(8) 0.7077(7) 0.034(2) Uani 1.000000 .
C10 C 0.3851(12) 0.4796(9) 0.6019(9) 0.042(2) Uani 1.000000 .
C17 C -0.0394(11) 0.2419(9) 0.0773(8) 0.040(2) Uani 1.000000 .
C16 C -0.1079(9) 0.1298(8) 0.0135(7) 0.0307(19) Uani 1.000000 .
C11 C 0.1444(12) 0.1086(8) 0.5750(9) 0.042(2) Uani 1.000000 .
C14 C -0.0765(9) 0.0925(8) 0.1703(8) 0.0305(19) Uani 1.000000 .
Cl4 Cl 0.7553(7) 0.6488(6) 0.0522(5) 0.119(2) Uani 1.000000 .
C9 C 0.3832(10) 0.3871(8) 0.6384(7) 0.0291(18) Uani 1.000000 .
C3 C 0.0258(10) 0.2983(10) 0.5062(8) 0.038(2) Uani 1.000000 .
C2 C -0.0528(10) 0.2731(10) 0.4067(8) 0.040(2) Uani 1.000000 .
C12 C 0.6181(13) 0.3125(12) 0.8439(9) 0.057(3) Uani 1.000000 .
C20 C -0.1688(12) 0.0891(11) -0.1048(8) 0.045(3) Uani 1.000000 .
C22 C 0.4874(14) 0.1798(11) 0.0954(10) 0.054(3) Uani 1.000000 .
Cl1 Cl 0.4716(4) 0.1159(3) -0.0398(2) 0.0578(7) Uani 1.000000 .
Cl6 Cl 1.0034(5) 0.6941(4) 0.2249(3) 0.0846(12) Uani 1.000000 .
Cl3 Cl 0.6519(4) 0.2643(5) 0.1652(4) 0.0925(14) Uani 1.000000 .
C23 C 0.833(4) 0.616(2) 0.148(2) 0.20(2) Uani 1.000000 .
H15 H -0.1690(9) -0.0172(8) 0.0202(7) 0.038(2) Uiso 1.000000 R
H17 H -0.0300(11) 0.2917(9) 0.0463(8) 0.048(3) Uiso 1.000000 R
H8 H 0.5673(10) 0.4575(8) 0.7568(7) 0.040(2) Uiso 1.000000 R
H6 H 0.3818(11) 0.1595(8) 0.7310(7) 0.040(2) Uiso 1.000000 R
H21a H -0.007(3) 0.021(5) 0.271(5) 0.058(3) Uiso 1.000000 G
H21b H -0.167(6) 0.026(5) 0.256(6) 0.058(3) Uiso 1.000000 G
H21c H -0.123(8) -0.0624(9) 0.1679(12) 0.058(3) Uiso 1.000000 G
H19a H 0.049(6) 0.428(3) 0.306(5) 0.079(4) Uiso 1.000000 G
H19b H 0.190(3) 0.3980(11) 0.286(6) 0.079(4) Uiso 1.000000 G
H19c H 0.092(9) 0.437(2) 0.2103(16) 0.079(4) Uiso 1.000000 G
H10a H 0.346(8) 0.4494(9) 0.5269(11) 0.063(4) Uiso 1.000000 G
H10b H 0.330(7) 0.528(4) 0.634(5) 0.063(4) Uiso 1.000000 G
H10c H 0.4812(15) 0.521(4) 0.622(6) 0.063(4) Uiso 1.000000 G
H11a H 0.068(3) 0.128(2) 0.602(5) 0.063(4) Uiso 1.000000 G
H11b H 0.115(6) 0.087(5) 0.5004(12) 0.063(4) Uiso 1.000000 G
H11c H 0.171(3) 0.048(2) 0.590(6) 0.063(4) Uiso 1.000000 G
H3 H -0.0043(10) 0.3218(10) 0.5658(8) 0.046(3) Uiso 1.000000 R
H2 H -0.1470(10) 0.2761(10) 0.3849(8) 0.047(3) Uiso 1.000000 R
H12a H 0.662(7) 0.253(5) 0.817(2) 0.086(5) Uiso 1.000000 G
H12b H 0.686(5) 0.382(4) 0.871(6) 0.086(5) Uiso 1.000000 G
H12c H 0.584(2) 0.306(9) 0.899(4) 0.086(5) Uiso 1.000000 G
H20a H -0.165(9) 0.013(2) -0.1379(9) 0.068(4) Uiso 1.000000 G
H20b H -0.266(3) 0.095(7) -0.1220(9) 0.068(4) Uiso 1.000000 G
H20c H -0.114(6) 0.133(5) -0.1293(12) 0.068(4) Uiso 1.000000 G
H22 H 0.4779(14) 0.1205(11) 0.1202(10) 0.065(4) Uiso 1.000000 R

loop_
_atom_site_aniso_label
_atom_site_aniso_U_11
_atom_site_aniso_U_22
_atom_site_aniso_U_33
_atom_site_aniso_U_12
_atom_site_aniso_U_13
_atom_site_aniso_U_23
Bi1 0.0173(2) 0.0273(2) 0.0289(2) 0.00602(13) 0.01152(14) 0.01460(15)
Br2 0.0198(4) 0.0348(5) 0.0412(5) 0.0042(4) 0.0045(4) 0.0201(4)
Br1 0.0247(5) 0.0272(5) 0.0509(6) 0.0034(4) 0.0169(4) 0.0134(4)
Br3 0.0314(5) 0.0391(5) 0.0338(5) 0.0139(4) 0.0186(4) 0.0156(4)
S1 0.0207(9) 0.0462(12) 0.0260(10) 0.0138(9) 0.0132(8) 0.0192(9)
Cl2 0.0580(19) 0.084(2) 0.073(2) 0.0194(17) 0.0370(17) 0.0134(18)
Cl5 0.126(5) 0.146(6) 0.122(5) -0.004(4) 0.004(4) 0.078(4)
N1 0.022(4) 0.045(4) 0.027(4) 0.013(3) 0.011(3) 0.014(3)
N2 0.018(3) 0.036(4) 0.027(4) 0.011(3) 0.015(3) 0.012(3)
C13 0.020(4) 0.043(5) 0.025(4) 0.010(4) 0.011(3) 0.017(4)
C18 0.025(4) 0.034(5) 0.043(5) 0.006(4) 0.012(4) 0.019(4)
C21 0.036(5) 0.041(5) 0.049(6) 0.013(4) 0.018(5) 0.026(5)
C7 0.028(5) 0.048(5) 0.021(4) 0.013(4) 0.007(4) 0.011(4)
C19 0.063(8) 0.036(6) 0.045(6) 0.005(5) 0.003(6) 0.013(5)
C4 0.020(4) 0.036(4) 0.026(4) 0.013(3) 0.014(3) 0.015(4)
C5 0.028(4) 0.029(4) 0.032(5) 0.006(4) 0.017(4) 0.011(4)
C8 0.026(4) 0.038(5) 0.028(5) -0.002(4) 0.008(4) 0.007(4)
C1 0.021(4) 0.028(4) 0.026(4) 0.005(3) 0.006(3) 0.012(3)
C15 0.022(4) 0.037(5) 0.028(4) 0.004(4) 0.006(3) 0.007(4)
C6 0.046(5) 0.039(5) 0.034(5) 0.018(4) 0.023(4) 0.025(4)
C10 0.046(6) 0.036(5) 0.049(6) 0.007(4) 0.019(5) 0.021(5)
C17 0.043(6) 0.042(5) 0.040(5) 0.017(5) 0.010(5) 0.022(5)
C16 0.019(4) 0.043(5) 0.031(5) 0.010(4) 0.010(3) 0.015(4)
C11 0.045(6) 0.032(5) 0.048(6) -0.002(4) 0.027(5) 0.010(4)
C14 0.023(4) 0.038(5) 0.037(5) 0.009(4) 0.014(4) 0.019(4)
Cl4 0.137(5) 0.145(5) 0.111(4) 0.072(4) 0.041(4) 0.078(4)
C9 0.028(4) 0.035(5) 0.026(4) 0.008(4) 0.011(4) 0.012(4)
C3 0.025(5) 0.066(7) 0.029(5) 0.019(5) 0.015(4) 0.018(5)
C2 0.021(4) 0.064(7) 0.036(5) 0.016(4) 0.012(4) 0.018(5)
C12 0.046(7) 0.081(9) 0.035(6) 0.013(6) -0.002(5) 0.023(6)
C20 0.044(6) 0.067(7) 0.029(5) 0.025(5) 0.018(4) 0.017(5)
C22 0.056(7) 0.063(8) 0.045(6) 0.015(6) 0.016(6) 0.022(6)
Cl1 0.0633(18) 0.0693(19) 0.0466(15) 0.0211(15) 0.0299(14) 0.0202(14)
Cl6 0.070(2) 0.106(3) 0.060(2) 0.005(2) 0.0207(18) 0.019(2)
Cl3 0.0453(18) 0.126(4) 0.081(3) 0.007(2) 0.0127(18) 0.023(3)
C23 0.25(4) 0.083(15) 0.18(3) -0.021(18) -0.13(3) 0.072(17)

loop_
_atom_type_symbol
_atom_type_scat_dispersion_real
_atom_type_scat_dispersion_imag
_atom_type_scat_source
C 0.01920 0.00962 'International Tables Volume C Table 6.1.1.4 (pp. 500-502)'
Cl 0.36843 0.69943 'International Tables Volume C Table 6.1.1.4 (pp. 500-502)'
H 0.00000 0.00000 'International Tables Volume C Table 6.1.1.4 (pp. 500-502)'
Bi -3.68252 9.31182 'International Tables Volume C Table 6.1.1.4 (pp. 500-502)'
N 0.03256 0.01839 'International Tables Volume C Table 6.1.1.4 (pp. 500-502)'
S 0.33537 0.55136 'International Tables Volume C Table 6.1.1.4 (pp. 500-502)'
Br -0.67402 1.33011 'International Tables Volume C Table 6.1.1.4 (pp. 500-502)'

loop_
_geom_angle_atom_site_label_1
_geom_angle_atom_site_label_2
_geom_angle_atom_site_label_3
_geom_angle
_geom_angle_site_symmetry_3
Br1 Bi1 Br2 173.17(3) .
Br1 Bi1 Br2 90.64(3) 2_656
Br3 Bi1 Br2 85.03(3) .
Br3 Bi1 Br2 93.52(3) 2_656
Br3 Bi1 Br1 90.08(3) .
S1 Bi1 Br2 90.41(5) .
S1 Bi1 Br2 173.24(5) 2_656
S1 Bi1 Br1 93.55(5) .
S1 Bi1 Br3 81.18(5) .
C1 S1 Bi1 110.8(3) .
C1 N1 C13 124.9(7) .
C2 N1 C13 125.2(8) .
C2 N1 C1 109.8(7) .
C1 N2 C4 124.9(7) .
C3 N2 C4 125.3(7) .
C3 N2 C1 109.6(7) .
C18 C13 N1 118.6(8) .
C14 C13 N1 118.8(8) .
C14 C13 C18 122.6(8) .
C19 C18 C13 121.2(9) .
C17 C18 C13 117.6(9) .
C17 C18 C19 121.2(9) .
H21a C21 C14 109.5 .
H21b C21 C14 109.5 .
H21b C21 H21a 109.5 .
H21c C21 C14 109.5 .
H21c C21 H21a 109.5 .
H21c C21 H21b 109.5 .
C6 C7 C8 119.8(8) .
C12 C7 C8 121.0(10) .
C12 C7 C6 119.2(10) .
H19a C19 C18 109.5 .
H19b C19 C18 109.5 .
H19b C19 H19a 109.5 .
H19c C19 C18 109.5 .
H19c C19 H19a 109.5 .
H19c C19 H19b 109.5 .
C5 C4 N2 118.0(8) .
C9 C4 N2 118.9(8) .
C9 C4 C5 123.1(8) .
C6 C5 C4 117.3(8) .
C11 C5 C4 121.5(9) .
C11 C5 C6 121.3(9) .
C9 C8 C7 120.8(9) .
H8 C8 C7 119.6(5) .
H8 C8 C9 119.6(6) .
N1 C1 S1 123.0(6) .
N2 C1 S1 130.7(6) .
N2 C1 N1 106.3(7) .
C14 C15 C16 121.5(9) .
H15 C15 C16 119.2(5) .
H15 C15 C14 119.2(6) .
C5 C6 C7 121.3(9) .
H6 C6 C7 119.3(6) .
H6 C6 C5 119.3(5) .
H10a C10 C9 109.5 .
H10b C10 C9 109.5 .
H10b C10 H10a 109.5 .
H10c C10 C9 109.5 .
H10c C10 H10a 109.5 .
H10c C10 H10b 109.5 .
C16 C17 C18 121.1(9) .
H17 C17 C18 119.5(6) .
H17 C17 C16 119.5(6) .
C17 C16 C15 118.7(9) .
C20 C16 C15 120.0(9) .
C20 C16 C17 121.3(9) .
H11a C11 C5 109.5 .
H11b C11 C5 109.5 .
H11b C11 H11a 109.5 .
H11c C11 C5 109.5 .
H11c C11 H11a 109.5 .
H11c C11 H11b 109.5 .
C21 C14 C13 121.0(9) .
C15 C14 C13 118.4(9) .
C15 C14 C21 120.7(9) .
C8 C9 C4 117.7(9) .
C10 C9 C4 122.0(8) .
C10 C9 C8 120.3(9) .
C2 C3 N2 107.2(8) .
H3 C3 N2 126.4(5) .
H3 C3 C2 126.4(6) .
C3 C2 N1 107.0(8) .
H2 C2 N1 126.5(5) .
H2 C2 C3 126.5(6) .
H12a C12 C7 109.5 .
H12b C12 C7 109.5 .
H12b C12 H12a 109.5 .
H12c C12 C7 109.5 .
H12c C12 H12a 109.5 .
H12c C12 H12b 109.5 .
H20a C20 C16 109.5 .
H20b C20 C16 109.5 .
H20b C20 H20a 109.5 .
H20c C20 C16 109.5 .
H20c C20 H20a 109.5 .
H20c C20 H20b 109.5 .
Cl1 C22 Cl2 112.1(7) .
Cl3 C22 Cl2 113.2(8) .
Cl3 C22 Cl1 110.9(7) .
H22 C22 Cl2 106.7(5) .
H22 C22 Cl1 106.7(5) .
H22 C22 Cl3 106.7(5) .
Cl4 C23 Cl5 118.8(14) .
Cl6 C23 Cl5 118.7(14) .
Cl6 C23 Cl4 117.1(19) .

loop_
_geom_bond_atom_site_label_1
_geom_bond_atom_site_label_2
_geom_bond_distance
_geom_bond_site_symmetry_2
Bi1 Br2 3.0824(10) .
Bi1 Br2 2.9146(9) 2_656
Bi1 Br1 2.6827(9) .
Bi1 Br3 2.6330(9) .
Bi1 S1 2.778(2) .
S1 C1 1.703(9) .
Cl2 C22 1.716(13) .
Cl5 C23 1.65(2) .
N1 C13 1.433(11) .
N1 C1 1.364(11) .
N1 C2 1.395(12) .
N2 C4 1.431(11) .
N2 C1 1.354(11) .
N2 C3 1.401(11) .
C13 C18 1.405(13) .
C13 C14 1.385(14) .
C18 C19 1.487(14) .
C18 C17 1.397(14) .
C21 C14 1.514(13) .
C21 H21a 0.9600 .
C21 H21b 0.9600 .
C21 H21c 0.9600 .
C7 C8 1.405(15) .
C7 C6 1.374(14) .
C7 C12 1.527(14) .
C19 H19a 0.9600 .
C19 H19b 0.9600 .
C19 H19c 0.9600 .
C4 C5 1.409(12) .
C4 C9 1.378(13) .
C5 C6 1.389(14) .
C5 C11 1.494(13) .
C8 C9 1.391(13) .
C8 H8 0.9300 .
C15 C16 1.397(14) .
C15 C14 1.391(13) .
C15 H15 0.9300 .
C6 H6 0.9300 .
C10 C9 1.505(13) .
C10 H10a 0.9600 .
C10 H10b 0.9600 .
C10 H10c 0.9600 .
C17 C16 1.412(14) .
C17 H17 0.9300 .
C16 C20 1.518(13) .
C11 H11a 0.9600 .
C11 H11b 0.9600 .
C11 H11c 0.9600 .
Cl4 C23 1.64(2) .
C3 C2 1.351(14) .
C3 H3 0.9300 .
C2 H2 0.9300 .
C12 H12a 0.9600 .
C12 H12b 0.9600 .
C12 H12c 0.9600 .
C20 H20a 0.9600 .
C20 H20b 0.9600 .
C20 H20c 0.9600 .
C22 Cl1 1.769(12) .
C22 Cl3 1.702(14) .
C22 H22 0.9800 .
Cl6 C23 1.74(3) .
